data_7701605
loop_
_publ_author_name
'Venkatesan, Naveen R.'
'Mahdi, Ali'
'Barraza, Brian'
'Wu, Guang'
'Chabinyc, Michael L.'
'Seshadri, Ram'

_publ_section_title
;
 Enhanced yield-mobility products in hybrid halide Ruddlesden-Popper
 compounds with aromatic ammonium spacers.
;
_journal_issue 37
_journal_name_full 'Dalton transactions (Cambridge, England : 2003)'
_journal_page_first 14019
_journal_page_last 14026
_journal_paper_doi 10.1039/c9dt03074c
_journal_volume 48
_journal_year 2019
_chemical_formula_sum 'C28 H28 I4 N2 Pb'
_chemical_formula_weight 1107.31
_space_group_crystal_system orthorhombic
_space_group_IT_number 36
_space_group_name_Hall 'C 2c -2'
_space_group_name_H-M_alt 'C m c 21'
_atom_sites_solution_hydrogens geom
_audit_creation_method SHELXL-2014/7
_audit_update_record
;
2019-07-16 deposited with the CCDC.	2019-08-27 downloaded from the CCDC.
;
_cell_angle_alpha 90
_cell_angle_beta 90
_cell_angle_gamma 90
_cell_formula_units_Z 4
_cell_length_a 42.920(6)
_cell_length_b 8.7431(11)
_cell_length_c 8.6629(14)
_cell_measurement_reflns_used 873
_cell_measurement_temperature 100(2)
_cell_measurement_theta_max 28.6
_cell_measurement_theta_min 2.76
_cell_volume 3250.8(8)
_computing_structure_refinement 'SHELXL-2014/7 (Sheldrick, 2014)'
_diffrn_ambient_temperature 100(2)
_diffrn_measured_fraction_theta_full 0.999
_diffrn_measured_fraction_theta_max 0.997
_diffrn_measurement_device_type 'Bruker kappa Apex II'
_diffrn_radiation_type MoK\a
_diffrn_radiation_wavelength 0.71073
_diffrn_reflns_av_R_equivalents 0.0953
_diffrn_reflns_av_unetI/netI 0.0855
_diffrn_reflns_Laue_measured_fraction_full 0.999
_diffrn_reflns_Laue_measured_fraction_max 0.997
_diffrn_reflns_limit_h_max 53
_diffrn_reflns_limit_h_min -48
_diffrn_reflns_limit_k_max 10
_diffrn_reflns_limit_k_min -10
_diffrn_reflns_limit_l_max 10
_diffrn_reflns_limit_l_min -6
_diffrn_reflns_number 10433
_diffrn_reflns_point_group_measured_fraction_full 1.000
_diffrn_reflns_point_group_measured_fraction_max 0.998
_diffrn_reflns_theta_full 25.242
_diffrn_reflns_theta_max 26.439
_diffrn_reflns_theta_min 1.898
_exptl_absorpt_coefficient_mu 9.007
_exptl_absorpt_correction_T_max 0.662
_exptl_absorpt_correction_T_min 0.345
_exptl_absorpt_correction_type multi-scan
_exptl_absorpt_process_details sadabs
_exptl_crystal_colour orange
_exptl_crystal_density_diffrn 2.263
_exptl_crystal_description plate
_exptl_crystal_F_000 2016
_exptl_crystal_size_max 0.150
_exptl_crystal_size_mid 0.100
_exptl_crystal_size_min 0.050
_refine_diff_density_max 2.612
_refine_diff_density_min -1.446
_refine_diff_density_rms 0.315
_refine_ls_abs_structure_details
;
 Refined as an inversion twin.
;
_refine_ls_abs_structure_Flack 0.50(4)
_refine_ls_extinction_method none
_refine_ls_goodness_of_fit_ref 1.436
_refine_ls_hydrogen_treatment constr
_refine_ls_matrix_type full
_refine_ls_number_parameters 123
_refine_ls_number_reflns 2500
_refine_ls_number_restraints 33
_refine_ls_restrained_S_all 1.427
_refine_ls_R_factor_all 0.0927
_refine_ls_R_factor_gt 0.0533
_refine_ls_shift/su_max 0.000
_refine_ls_shift/su_mean 0.000
_refine_ls_structure_factor_coef Fsqd
_refine_ls_weighting_details 'w=1/[\s^2^(Fo^2^)+0.4397P] where P=(Fo^2^+2Fc^2^)/3'
_refine_ls_weighting_scheme calc
_refine_ls_wR_factor_gt 0.0814
_refine_ls_wR_factor_ref 0.0892
_reflns_Friedel_coverage 0.866
_reflns_Friedel_fraction_full 1.000
_reflns_Friedel_fraction_max 0.998
_reflns_number_gt 1780
_reflns_number_total 2500
_reflns_threshold_expression 'I > 2\s(I)'
_cod_data_source_file c9dt03074c2.cif
_cod_data_source_block check
_cod_database_code 7701605
_shelx_shelxl_version_number 2014/7
_shelx_space_group_comment
;
The symmetry employed for this shelxl refinement is uniquely defined
by the following loop, which should always be used as a source of
symmetry information in preference to the above space-group names.
They are only intended as comments.
;
_shelx_estimated_absorpt_t_min 0.345
_shelx_estimated_absorpt_t_max 0.662

loop_
_space_group_symop_operation_xyz
'x, y, z'
'-x, -y, z+1/2'
'x, -y, z+1/2'
'-x, y, z'
'x+1/2, y+1/2, z'
'-x+1/2, -y+1/2, z+1/2'
'x+1/2, -y+1/2, z+1/2'
'-x+1/2, y+1/2, z'

loop_
_atom_site_label
_atom_site_type_symbol
_atom_site_fract_x
_atom_site_fract_y
_atom_site_fract_z
_atom_site_U_iso_or_equiv
_atom_site_adp_type
_atom_site_occupancy
_atom_site_site_symmetry_order
_atom_site_calc_flag
_atom_site_refinement_flags_posn
_atom_site_refinement_flags_adp
_atom_site_refinement_flags_occupancy
C4 C 0.3670(5) 0.134(3) 0.594(2) 0.032(4) Uani 1 1 d D . .
H4 H 0.3767 0.0411 0.5720 0.038 Uiso 1 1 calc R U .
C5 C 0.3464(5) 0.140(2) 0.720(2) 0.025(4) Uani 1 1 d . . .
H5 H 0.3423 0.0514 0.7754 0.030 Uiso 1 1 calc R U .
C6 C 0.3324(6) 0.272(3) 0.761(3) 0.034(5) Uani 1 1 d . . .
C7 C 0.3379(5) 0.406(2) 0.669(2) 0.025(4) Uani 1 1 d . . .
H7 H 0.3279 0.4977 0.6926 0.030 Uiso 1 1 calc R U .
C8 C 0.3587(5) 0.400(3) 0.541(3) 0.032(4) Uani 1 1 d D . .
H8 H 0.3627 0.4872 0.4823 0.038 Uiso 1 1 calc R U .
C9 C 0.3095(4) 0.285(3) 0.887(2) 0.021(4) Uani 1 1 d D . .
C10 C 0.3152(5) 0.197(3) 1.022(2) 0.042(6) Uani 1 1 d D . .
H10 H 0.3326 0.1337 1.0272 0.051 Uiso 1 1 calc R U .
C11 C 0.2943(5) 0.206(3) 1.148(2) 0.065(7) Uani 1 1 d D . .
H11 H 0.2985 0.1522 1.2388 0.078 Uiso 1 1 calc R U .
C12 C 0.2669(4) 0.296(2) 1.137(2) 0.034(5) Uani 1 1 d D . .
H12 H 0.2522 0.2937 1.2161 0.041 Uiso 1 1 calc R U .
C13 C 0.2620(5) 0.390(3) 1.006(2) 0.065(7) Uani 1 1 d D . .
H13 H 0.2448 0.4546 1.0012 0.078 Uiso 1 1 calc R U .
C14 C 0.2834(5) 0.384(2) 0.881(2) 0.042(6) Uani 1 1 d D . .
H14 H 0.2803 0.4451 0.7946 0.051 Uiso 1 1 calc R U .
I1 I 0.5000 0.9414(3) 0.1268(3) 0.0152(10) Uani 1 2 d S T P
I2 I 0.42531(3) 0.7545(5) 0.4347(6) 0.0278(4) Uani 1 1 d . . .
I3 I 0.5000 0.4399(4) 0.2479(3) 0.0162(10) Uani 1 2 d S T P
Pb1 Pb 0.5000 0.7453(3) 0.4417(5) 0.0116(2) Uani 1 2 d S T P
N1 N 0.4376(6) 0.334(2) 0.515(2) 0.034(7) Uani 1 1 d . . .
H1A H 0.4338 0.4271 0.4780 0.051 Uiso 1 1 calc R U .
H1B H 0.4579 0.3246 0.5352 0.051 Uiso 1 1 calc R U .
H1C H 0.4267 0.3192 0.6007 0.051 Uiso 1 1 calc R U .
C1 C 0.4285(5) 0.219(3) 0.399(3) 0.036(5) Uani 1 1 d D . .
H1D H 0.4311 0.1162 0.4391 0.044 Uiso 1 1 calc R U .
H1E H 0.4410 0.2292 0.3059 0.044 Uiso 1 1 calc R U .
C3 C 0.3735(5) 0.258(3) 0.503(2) 0.021(4) Uani 1 1 d . . .
C2 C 0.3947(5) 0.251(3) 0.365(3) 0.036(5) Uani 1 1 d D . .
H2A H 0.3934 0.3482 0.3110 0.044 Uiso 1 1 calc R U .
H2B H 0.3870 0.1728 0.2958 0.044 Uiso 1 1 calc R U .

loop_
_atom_site_aniso_label
_atom_site_aniso_U_11
_atom_site_aniso_U_22
_atom_site_aniso_U_33
_atom_site_aniso_U_23
_atom_site_aniso_U_13
_atom_site_aniso_U_12
C4 0.023(11) 0.041(11) 0.032(10) -0.002(9) -0.001(9) -0.005(9)
C5 0.032(12) 0.016(10) 0.027(9) 0.003(7) -0.009(8) 0.005(7)
C6 0.040(12) 0.035(11) 0.027(9) -0.012(9) 0.017(9) -0.017(9)
C7 0.032(12) 0.016(10) 0.027(9) 0.003(7) -0.009(8) 0.005(7)
C8 0.023(11) 0.041(11) 0.032(10) -0.002(9) -0.001(9) -0.005(9)
C9 0.026(10) 0.017(9) 0.020(8) -0.008(7) 0.003(7) -0.011(8)
C10 0.046(15) 0.033(12) 0.048(12) 0.016(10) 0.033(11) 0.003(10)
C11 0.048(16) 0.10(2) 0.041(12) 0.004(13) 0.011(11) 0.018(13)
C12 0.040(12) 0.035(11) 0.027(9) -0.012(9) 0.017(9) -0.017(9)
C13 0.048(16) 0.10(2) 0.041(12) 0.004(13) 0.011(11) 0.018(13)
C14 0.046(15) 0.033(12) 0.048(12) 0.016(10) 0.033(11) 0.003(10)
I1 0.026(3) 0.0089(17) 0.0109(17) 0.0039(14) 0.000 0.000
I2 0.0186(7) 0.0443(9) 0.0206(7) 0.0187(7) 0.0008(16) 0.0029(17)
I3 0.022(3) 0.0186(19) 0.0079(17) -0.0069(14) 0.000 0.000
Pb1 0.0184(5) 0.0096(5) 0.0067(4) 0.0031(5) 0.000 0.000
N1 0.07(2) 0.017(13) 0.012(10) 0.003(9) 0.012(11) -0.004(11)
C1 0.034(11) 0.034(12) 0.041(12) 0.008(10) -0.026(9) -0.022(11)
C3 0.026(10) 0.017(9) 0.020(8) -0.008(7) 0.003(7) -0.011(8)
C2 0.034(11) 0.034(12) 0.041(12) 0.008(10) -0.026(9) -0.022(11)

loop_
_atom_type_symbol
_atom_type_description
_atom_type_scat_dispersion_real
_atom_type_scat_dispersion_imag
_atom_type_scat_source
C C 0.0033 0.0016 'International Tables Vol C Tables 4.2.6.8 and 6.1.1.4'
N N 0.0061 0.0033 'International Tables Vol C Tables 4.2.6.8 and 6.1.1.4'
I I -0.4742 1.8119 'International Tables Vol C Tables 4.2.6.8 and 6.1.1.4'
Pb Pb -3.3944 10.1111 'International Tables Vol C Tables 4.2.6.8 and 6.1.1.4'
H H 0.0000 0.0000 'International Tables Vol C Tables 4.2.6.8 and 6.1.1.4'

loop_
_geom_angle_atom_site_label_1
_geom_angle_atom_site_label_2
_geom_angle_atom_site_label_3
_geom_angle
_geom_angle_site_symmetry_1
_geom_angle_site_symmetry_3
C3 C4 C5 123(2) . .
C3 C4 H4 118.5 . .
C5 C4 H4 118.5 . .
C6 C5 C4 121(2) . .
C6 C5 H5 119.4 . .
C4 C5 H5 119.4 . .
C5 C6 C7 119(2) . .
C5 C6 C9 124(2) . .
C7 C6 C9 117(2) . .
C8 C7 C6 120(2) . .
C8 C7 H7 119.9 . .
C6 C7 H7 119.9 . .
C7 C8 C3 119(2) . .
C7 C8 H8 120.3 . .
C3 C8 H8 120.3 . .
C14 C9 C10 120.0(6) . .
C14 C9 C6 122.9(16) . .
C10 C9 C6 117.0(16) . .
C9 C10 C11 119.7(6) . .
C9 C10 H10 120.1 . .
C11 C10 H10 120.1 . .
C12 C11 C10 120.1(6) . .
C12 C11 H11 120.0 . .
C10 C11 H11 120.0 . .
C11 C12 C13 119.9(6) . .
C11 C12 H12 120.0 . .
C13 C12 H12 120.0 . .
C14 C13 C12 119.6(6) . .
C14 C13 H13 120.2 . .
C12 C13 H13 120.2 . .
C9 C14 C13 120.3(6) . .
C9 C14 H14 119.9 . .
C13 C14 H14 119.9 . .
Pb1 I1 Pb1 152.48(16) 2_674 .
Pb1 I3 Pb1 153.57(17) 2_664 .
I3 Pb1 I3 90.78(8) 2_665 .
I3 Pb1 I1 91.06(17) 2_665 2_675
I3 Pb1 I1 178.2(2) . 2_675
I3 Pb1 I2 91.68(7) 2_665 4_655
I3 Pb1 I2 90.65(7) . 4_655
I1 Pb1 I2 89.30(7) 2_675 4_655
I3 Pb1 I2 91.68(7) 2_665 .
I3 Pb1 I2 90.65(7) . .
I1 Pb1 I2 89.30(7) 2_675 .
I2 Pb1 I2 176.38(13) 4_655 .
I3 Pb1 I1 179.25(17) 2_665 .
I3 Pb1 I1 89.98(16) . .
I1 Pb1 I1 88.19(8) 2_675 .
I2 Pb1 I1 88.31(7) 4_655 .
I2 Pb1 I1 88.31(7) . .
C1 N1 H1A 109.5 . .
C1 N1 H1B 109.5 . .
H1A N1 H1B 109.5 . .
C1 N1 H1C 109.5 . .
H1A N1 H1C 109.5 . .
H1B N1 H1C 109.5 . .
N1 C1 C2 104.9(19) . .
N1 C1 H1D 110.8 . .
C2 C1 H1D 110.8 . .
N1 C1 H1E 110.8 . .
C2 C1 H1E 110.8 . .
H1D C1 H1E 108.8 . .
C4 C3 C8 118(2) . .
C4 C3 C2 123.3(19) . .
C8 C3 C2 119.0(18) . .
C3 C2 C1 116.1(18) . .
C3 C2 H2A 108.3 . .
C1 C2 H2A 108.3 . .
C3 C2 H2B 108.3 . .
C1 C2 H2B 108.3 . .
H2A C2 H2B 107.4 . .

loop_
_geom_bond_atom_site_label_1
_geom_bond_atom_site_label_2
_geom_bond_distance
_geom_bond_site_symmetry_2
C4 C3 1.38(3) .
C4 C5 1.40(3) .
C4 H4 0.9300 .
C5 C6 1.35(3) .
C5 H5 0.9300 .
C6 C7 1.44(3) .
C6 C9 1.48(3) .
C7 C8 1.43(3) .
C7 H7 0.9300 .
C8 C3 1.43(3) .
C8 H8 0.9300 .
C9 C14 1.416(12) .
C9 C10 1.418(12) .
C10 C11 1.419(12) .
C10 H10 0.9300 .
C11 C12 1.418(12) .
C11 H11 0.9300 .
C12 C13 1.420(12) .
C12 H12 0.9300 .
C13 C14 1.420(12) .
C13 H13 0.9300 .
C14 H14 0.9300 .
I1 Pb1 3.174(5) 2_674
I1 Pb1 3.222(5) .
I2 Pb1 3.2071(13) .
I3 Pb1 3.107(5) 2_664
I3 Pb1 3.154(5) .
Pb1 I3 3.107(5) 2_665
Pb1 I1 3.174(5) 2_675
Pb1 I2 3.2070(13) 4_655
N1 C1 1.47(3) .
N1 H1A 0.8900 .
N1 H1B 0.8900 .
N1 H1C 0.8900 .
C1 C2 1.509(11) .
C1 H1D 0.9700 .
C1 H1E 0.9700 .
C3 C2 1.50(3) .
C2 H2A 0.9700 .
C2 H2B 0.9700 .
